data_2104607
loop_
_publ_author_name
'Marsh, Richard E.'

_publ_section_title
;
 Space groups <i>P</i>1 and <i>Cc</i>: how are they doing?
;
_journal_coeditor_code BK5088
_journal_issue 6
_journal_name_full 'Acta Crystallographica Section B'
_journal_page_first 782
_journal_page_last 783
_journal_paper_doi 10.1107/S0108768109046448
_journal_volume 65
_journal_year 2009
_chemical_formula_sum 'C12 H13 N O2'
_chemical_formula_weight 203.23
_chemical_name_systematic
;
(2R,5R,6S)-6-Methyl-2-phenyl-4-oxa-1-azabicyclo[3,2,0]heptane-7-one
;
_space_group_IT_number 4
_symmetry_cell_setting monoclinic
_symmetry_Int_Tables_number 4
_symmetry_space_group_name_Hall 'P 2yb'
_symmetry_space_group_name_H-M 'P 1 21 1'
_cell_angle_alpha 90.0
_cell_angle_beta 90.4(2)
_cell_angle_gamma 90.0
_cell_formula_units_Z 2
_cell_length_a 7.89(9)
_cell_length_b 5.76(3)
_cell_length_c 11.18(7)
_cell_volume 508(7)
_diffrn_ambient_temperature 100(2)
_diffrn_radiation_monochromator graphite
_diffrn_radiation_type MoK\a
_diffrn_radiation_wavelength 0.71073
_diffrn_source 'fine-focus sealed tube'
_exptl_crystal_colour colourless
_exptl_crystal_density_diffrn 1.329
_exptl_crystal_density_method 'not measured'
_exptl_crystal_F_000 216
_cod_data_source_file bk5088.cif
_cod_data_source_block YOMKER
_cod_original_sg_symbol_H-M 'P 2(1)'
_cod_database_code 2104607

loop_
_symmetry_equiv_pos_as_xyz
'x, y, z'
'-x, 1/2+y, -z'

loop_
_atom_site_label
_atom_site_type_symbol
_atom_site_fract_x
_atom_site_fract_y
_atom_site_fract_z
_atom_site_occupancy
N1 N 0.3146 0.3150 0.1887 1
C1 C 0.4506 0.4836 0.1809 1
H1 H 0.5144 0.4622 0.1068 1
C2 C 0.3486 0.7084 0.1762 1
H2 H 0.4144 0.8372 0.2076 1
H3 H 0.3144 0.7440 0.0946 1
O1 O 0.2039 0.6648 0.2491 1
C3 C 0.1690 0.4265 0.2478 1
H4 H 0.1460 0.3631 0.3274 1
C4 C 0.0520 0.3299 0.1512 1
H5 H -0.0072 0.4534 0.1074 1
C5 C 0.2146 0.2586 0.0900 1
C6 C 0.5668 0.4694 0.2876 1
C7 C 0.5532 0.2938 0.3718 1
H6 H 0.4704 0.1800 0.3630 1
C8 C 0.6620 0.2874 0.4683 1
H7 H 0.6536 0.1684 0.5242 1
C9 C 0.7840 0.4579 0.4822 1
H8 H 0.8562 0.4560 0.5483 1
C10 C 0.7977 0.6304 0.3978 1
H9 H 0.8814 0.7430 0.4061 1
C11 C 0.6901 0.6382 0.3018 1
H10 H 0.6997 0.7571 0.2460 1
O2 O 0.2558 0.1814 -0.0054 1
C12 C -0.0660 0.1341 0.1854 1
H11 H -0.1202 0.0738 0.1150 1
H12 H -0.1503 0.1914 0.2393 1
H13 H -0.0023 0.0130 0.2238 1

loop_
_geom_angle_atom_site_label_1
_geom_angle_atom_site_label_2
_geom_angle_atom_site_label_3
_geom_angle
_geom_angle_site_symmetry_1
_geom_angle_site_symmetry_2
_geom_angle_site_symmetry_3
_geom_angle_publ_flag
C2 O1 C3 108.91 . . . yes
C1 N1 C3 108.30 . . . yes
C1 N1 C5 121.65 . . . yes
C3 N1 C5 91.02 . . . yes
N1 C1 C2 100.38 . . . yes
N1 C1 C6 111.32 . . . yes
C2 C1 C6 113.12 . . . no
O1 C2 C1 104.74 . . . yes
O1 C3 N1 106.11 . . . yes
O1 C3 C4 118.97 . . . yes
N1 C3 C4 89.62 . . . yes
C3 C4 C5 84.73 . . . no
C3 C4 C12 117.68 . . . no
C5 C4 C12 115.88 . . . no
O2 C5 N1 129.41 . . . yes
O2 C5 C4 137.39 . . . yes
N1 C5 C4 93.20 . . . yes
C1 C6 C7 121.96 . . . no
C1 C6 C11 118.54 . . . no
C7 C6 C11 119.50 . . . no
C6 C7 C8 120.11 . . . no
C7 C8 C9 119.97 . . . no
C8 C9 C10 119.60 . . . no
C9 C10 C11 120.80 . . . no
C6 C11 C10 120.01 . . . no
N1 C1 H1 111.00 . . . no
C2 C1 H1 111.00 . . . no
C6 C1 H1 111.00 . . . no
O1 C2 H2 111.00 . . . no
O1 C2 H3 111.00 . . . no
C1 C2 H2 111.00 . . . no
C1 C2 H3 111.00 . . . no
H2 C2 H3 109.00 . . . no
O1 C3 H4 113.00 . . . no
N1 C3 H4 113.00 . . . no
C4 C3 H4 113.00 . . . no
C3 C4 H5 112.00 . . . no
C5 C4 H5 112.00 . . . no
C12 C4 H5 112.00 . . . no
C6 C7 H6 120.00 . . . no
C8 C7 H6 120.00 . . . no
C7 C8 H7 120.00 . . . no
C9 C8 H7 120.00 . . . no
C8 C9 H8 120.00 . . . no
C10 C9 H8 120.00 . . . no
C9 C10 H9 120.00 . . . no
C11 C10 H9 120.00 . . . no
C6 C11 H10 120.00 . . . no
C10 C11 H10 120.00 . . . no
C4 C12 H11 110.00 . . . no
C4 C12 H12 109.00 . . . no
C4 C12 H13 109.00 . . . no
H11 C12 H12 109.00 . . . no
H11 C12 H13 109.00 . . . no
H12 C12 H13 109.00 . . . no

loop_
_geom_bond_atom_site_label_1
_geom_bond_atom_site_label_2
_geom_bond_distance
_geom_bond_site_symmetry_1
_geom_bond_site_symmetry_2
_geom_bond_publ_flag
O1 C2 1.4296 . . yes
O1 C3 1.4000 . . yes
O2 C5 1.2024 . . yes
N1 C1 1.4503 . . yes
N1 C3 1.4763 . . yes
N1 C5 1.3905 . . yes
C1 C2 1.5253 . . no
C1 C6 1.5017 . . no
C3 C4 1.5213 . . no
C4 C5 1.5149 . . no
C4 C12 1.5132 . . no
C6 C7 1.3864 . . no
C6 C11 1.3838 . . no
C7 C8 1.3745 . . no
C8 C9 1.3831 . . no
C9 C10 1.3750 . . no
C10 C11 1.3645 . . no
C1 H1 0.9800 . . no
C2 H2 0.9700 . . no
C2 H3 0.9700 . . no
C3 H4 0.9800 . . no
C4 H5 0.9800 . . no
C7 H6 0.9300 . . no
C8 H7 0.9300 . . no
C9 H8 0.9300 . . no
C10 H9 0.9300 . . no
C11 H10 0.9300 . . no
C12 H11 0.9600 . . no
C12 H12 0.9600 . . no
C12 H13 0.9600 . . no

loop_
_cod_related_entry_id
_cod_related_entry_database
_cod_related_entry_code
1 ChemSpider 30654547
